data_7707243
loop_
_publ_author_name
'Chainok, Kittipong'
'Jittirattanakun, Siripak'
'Theppitak, Chatphorn'
'Jiajaroen, Suwadee'
'Puangsing, Praifon'
'Saphu, Watcharin'
'Kielar, Filip'
'Dungkaew, Winya'
'Rungtaweevoranit, Bunyarat'
'Sukwattanasinitt, Mongkol'

_publ_section_title
;
 Coordination-driven self-assembly of a series of dinuclear
 M<sub>2</sub>L<sub>2</sub> mesocates with a bis-bidentate pyridylimine
 ligand.
;
_journal_issue 22
_journal_name_full 'Dalton transactions (Cambridge, England : 2003)'
_journal_page_first 7736
_journal_page_last 7743
_journal_paper_doi 10.1039/d1dt00146a
_journal_volume 50
_journal_year 2021
_chemical_formula_moiety '2(C64 H44 N12 O4 S4 Zn2), 9(C H4 O)'
_chemical_formula_sum 'C137 H124 N24 O17 S8 Zn4'
_chemical_formula_weight 2896.55
_space_group_crystal_system monoclinic
_space_group_IT_number 15
_space_group_name_Hall '-C 2yc'
_space_group_name_H-M_alt 'C 1 2/c 1'
_atom_sites_solution_hydrogens mixed
_atom_sites_solution_primary dual
_audit_creation_date 2020-05-04
_audit_creation_method
;
Olex2 1.3
(compiled 2020.02.04 svn.rd84adfe8 for OlexSys, GUI svn.r6032)
;
_audit_update_record
;
2020-11-01 deposited with the CCDC.	2021-04-28 downloaded from the CCDC.
;
_cell_angle_alpha 90
_cell_angle_beta 109.8210(10)
_cell_angle_gamma 90
_cell_formula_units_Z 2
_cell_length_a 21.1589(5)
_cell_length_b 13.9590(4)
_cell_length_c 24.6924(9)
_cell_measurement_reflns_used 9487
_cell_measurement_temperature 100.0
_cell_measurement_theta_max 72.207
_cell_measurement_theta_min 4.197
_cell_volume 6861.0(4)
_computing_cell_refinement 'SAINT v8.37A (Bruker, 2015)'
_computing_data_reduction 'SAINT v8.37A (Bruker, 2015)'
_computing_molecular_graphics 'Olex2 1.3 (Dolomanov et al., 2009)'
_computing_publication_material 'Olex2 1.3 (Dolomanov et al., 2009)'
_computing_structure_refinement 'SHELXL 2018/3 (Sheldrick, 2015)'
_computing_structure_solution 'SHELXT  (Sheldrick, 2015)'
_diffrn_ambient_temperature 100.0
_diffrn_measured_fraction_theta_full 0.981
_diffrn_measured_fraction_theta_max 0.982
_diffrn_measurement_device_type 'BRUKER D8 VENTURE'
_diffrn_measurement_method '\f and \w scans'
_diffrn_radiation_type CuK\a
_diffrn_radiation_wavelength 1.54178
_diffrn_reflns_av_R_equivalents 0.0271
_diffrn_reflns_av_unetI/netI 0.0247
_diffrn_reflns_Laue_measured_fraction_full 0.981
_diffrn_reflns_Laue_measured_fraction_max 0.982
_diffrn_reflns_limit_h_max 26
_diffrn_reflns_limit_h_min -26
_diffrn_reflns_limit_k_max 17
_diffrn_reflns_limit_k_min -16
_diffrn_reflns_limit_l_max 30
_diffrn_reflns_limit_l_min -30
_diffrn_reflns_number 31972
_diffrn_reflns_point_group_measured_fraction_full 0.981
_diffrn_reflns_point_group_measured_fraction_max 0.982
_diffrn_reflns_theta_full 67.679
_diffrn_reflns_theta_max 72.200
_diffrn_reflns_theta_min 4.442
_diffrn_source_current 50.0
_diffrn_source_power 2.5
_diffrn_source_voltage 50.0
_diffrn_standards_number 0
_exptl_absorpt_coefficient_mu 2.526
_exptl_absorpt_correction_T_max 0.7536
_exptl_absorpt_correction_T_min 0.5556
_exptl_absorpt_correction_type multi-scan
_exptl_absorpt_process_details
;
SADABS-2014/5 (Bruker,2014/5) was used for absorption correction.
wR2(int) was 0.1389 before and 0.0457 after correction.
The Ratio of minimum to maximum transmission is 0.7373.
The \l/2 correction factor is Not present.
;
_exptl_crystal_colour 'light yellow'
_exptl_crystal_colour_modifier light
_exptl_crystal_colour_primary yellow
_exptl_crystal_density_diffrn 1.402
_exptl_crystal_description Rod
_exptl_crystal_F_000 2996
_exptl_crystal_size_max 0.3
_exptl_crystal_size_mid 0.1
_exptl_crystal_size_min 0.1
_refine_diff_density_max 1.139
_refine_diff_density_min -0.744
_refine_diff_density_rms 0.131
_refine_ls_extinction_coef 0.00195(17)
_refine_ls_extinction_expression Fc^*^=kFc[1+0.001xFc^2^\l^3^/sin(2\q)]^-1/4^
_refine_ls_extinction_method 'SHELXL-2018/3 (Sheldrick 2018)'
_refine_ls_goodness_of_fit_ref 1.073
_refine_ls_hydrogen_treatment constr
_refine_ls_matrix_type full
_refine_ls_number_parameters 446
_refine_ls_number_reflns 6658
_refine_ls_number_restraints 30
_refine_ls_restrained_S_all 1.082
_refine_ls_R_factor_all 0.0637
_refine_ls_R_factor_gt 0.0633
_refine_ls_shift/su_max 0.001
_refine_ls_shift/su_mean 0.000
_refine_ls_structure_factor_coef Fsqd
_refine_ls_weighting_details 'w=1/[\s^2^(Fo^2^)+(0.1224P)^2^+30.3952P] where P=(Fo^2^+2Fc^2^)/3'
_refine_ls_weighting_scheme calc
_refine_ls_wR_factor_gt 0.1952
_refine_ls_wR_factor_ref 0.1958
_reflns_Friedel_coverage 0.000
_reflns_number_gt 6579
_reflns_number_total 6658
_reflns_threshold_expression 'I > 2\s(I)'
_cod_data_source_file d1dt00146a2.cif
_cod_data_source_block 1zn
_cod_depositor_comments 'Adding full bibliography for 7707240--7707244.cif.'
_cod_database_code 7707243
_shelx_shelxl_version_number 2018/3
_shelx_space_group_comment
;
The symmetry employed for this shelxl refinement is uniquely defined
by the following loop, which should always be used as a source of
symmetry information in preference to the above space-group names.
They are only intended as comments.
;
_shelx_estimated_absorpt_t_max 0.786
_shelx_estimated_absorpt_t_min 0.518
_olex2_refinement_description
;
1. Fixed Uiso
 At 1.2 times of:
  All C(H) groups
 At 1.5 times of:
  All C(H,H,H) groups, All O(H) groups
2. Uiso/Uaniso restraints and constraints
Uanis(O4) \\sim Ueq, Uanis(C34) \\sim Ueq: with sigma of 0.001 and sigma for
terminal atoms of 0.002
Uanis(O5) \\sim Ueq, Uanis(C35) \\sim Ueq: with sigma of 0.001 and sigma for
terminal atoms of 0.002
3. Rigid body (RIGU) restrains
 O5, C35
 with sigma for 1-2 distances of 0.0001 and sigma for 1-3 distances of 0.0001
 O4, C34
 with sigma for 1-2 distances of 0.001 and sigma for 1-3 distances of 0.001
4. Others
 Fixed Sof: O5(0.25) HB(0.25) C35(0.25) HI(0.25) HJ(0.25) HK(0.25)
5.a Riding coordinates:
 O3(H), O5(HB), C33(HC,HD,HE)
5.b Aromatic/amide H refined with riding coordinates:
 C3(H3), C4(H4), C5(H5), C6(H6), C8(H8), C10(H10), C11(H11), C13(H13),
 C14(H14), C16(H16), C17(H17), C19(H19), C20(H20), C22(H22), C23(H23), C25(H25),
  C26(H26), C27(H27), C29(H29), C30(H30), C31(H31), C32(H32)
5.c Idealised Me refined as rotating group:
 C34(HF,HG,HH), C35(HI,HJ,HK)
5.d Idealised tetrahedral OH refined as rotating group:
 O4(HA)
;
_olex2_submission_special_instructions 'No special instructions were received'

loop_
_space_group_symop_operation_xyz
'x, y, z'
'-x, y, -z+1/2'
'x+1/2, y+1/2, z'
'-x+1/2, y+1/2, -z+1/2'
'-x, -y, -z'
'x, -y, z-1/2'
'-x+1/2, -y+1/2, -z'
'x+1/2, -y+1/2, z-1/2'

loop_
_atom_site_label
_atom_site_type_symbol
_atom_site_fract_x
_atom_site_fract_y
_atom_site_fract_z
_atom_site_U_iso_or_equiv
_atom_site_adp_type
_atom_site_occupancy
_atom_site_site_symmetry_order
_atom_site_calc_flag
_atom_site_refinement_flags_posn
_atom_site_refinement_flags_adp
_atom_site_refinement_flags_occupancy
_atom_site_disorder_assembly
_atom_site_disorder_group
Zn1 Zn 0.32354(2) 0.71199(3) 0.68996(2) 0.0183(2) Uani 1 1 d . . . . .
S1 S 0.14197(5) 0.94009(7) 0.64699(5) 0.0408(3) Uani 1 1 d . . . . .
S2 S 0.41321(5) 0.69212(7) 0.89760(4) 0.0333(3) Uani 1 1 d . . . . .
O1 O 0.42830(13) 0.91249(17) 0.47363(11) 0.0298(6) Uani 1 1 d . . . . .
O2 O 0.55806(15) 0.75651(17) 0.33386(13) 0.0346(6) Uani 1 1 d . . . . .
O3 O 0.23450(18) 0.4154(3) 0.36037(17) 0.0599(9) Uani 1 1 d . . . . .
H H 0.264113 0.454594 0.359149 0.090 Uiso 1 1 d R U . . .
O4 O 0.2441(2) 0.4157(3) 0.47529(18) 0.0686(10) Uani 1 1 d . U . . .
HA H 0.241346 0.431270 0.441714 0.103 Uiso 1 1 calc R U . . .
O5 O 0.5000(9) 0.5079(11) 0.4982(8) 0.0072(15) Uani 0.25 1 d . U P A -1
HB H 0.529017 0.502734 0.531146 0.011 Uiso 0.25 1 d R U P A -1
N1 N 0.24312(15) 0.8024(2) 0.67561(14) 0.0288(6) Uani 1 1 d . . . . .
N2 N 0.35178(13) 0.69863(18) 0.78078(12) 0.0181(5) Uani 1 1 d . . . . .
N3 N 0.26624(13) 0.58211(19) 0.66989(11) 0.0193(5) Uani 1 1 d . . . . .
N4 N 0.30280(13) 0.68594(19) 0.59288(11) 0.0197(5) Uani 1 1 d . . . . .
N5 N 0.58106(12) 0.36171(18) 0.31216(10) 0.0176(5) Uani 1 1 d . . . . .
N6 N 0.60824(13) 0.17248(19) 0.31067(11) 0.0193(5) Uani 1 1 d . . . . .
C1 C 0.20092(16) 0.8584(2) 0.66351(14) 0.0239(7) Uani 1 1 d . . . . .
C2 C 0.37604(17) 0.6950(2) 0.82724(17) 0.0270(8) Uani 1 1 d . . . . .
C3 C 0.24413(17) 0.5335(2) 0.70671(14) 0.0263(7) Uani 1 1 d . . . . .
H3 H 0.253764 0.557424 0.744677 0.032 Uiso 1 1 calc R U . . .
C4 C 0.2075(2) 0.4490(3) 0.69113(16) 0.0341(8) Uani 1 1 d . . . . .
H4 H 0.192837 0.415655 0.718252 0.041 Uiso 1 1 calc R U . . .
C5 C 0.1927(2) 0.4141(3) 0.63599(17) 0.0362(8) Uani 1 1 d . . . . .
H5 H 0.166569 0.357708 0.624203 0.043 Uiso 1 1 calc R U . . .
C6 C 0.21672(19) 0.4630(3) 0.59803(15) 0.0301(7) Uani 1 1 d . . . . .
H6 H 0.208494 0.439571 0.560124 0.036 Uiso 1 1 calc R U . . .
C7 C 0.25304(16) 0.5468(2) 0.61660(13) 0.0219(6) Uani 1 1 d . . . . .
C8 C 0.27850(15) 0.6029(2) 0.57756(13) 0.0214(6) Uani 1 1 d . . . . .
H8 H 0.276737 0.577266 0.541443 0.026 Uiso 1 1 calc R U . . .
C9 C 0.33180(15) 0.7390(2) 0.55819(13) 0.0205(6) Uani 1 1 d . . . . .
C10 C 0.32629(16) 0.8389(2) 0.55811(13) 0.0210(6) Uani 1 1 d . . . . .
H10 H 0.300271 0.868684 0.578069 0.025 Uiso 1 1 calc R U . . .
C11 C 0.35857(16) 0.8945(2) 0.52909(13) 0.0209(6) Uani 1 1 d . . . . .
H11 H 0.354959 0.962324 0.529268 0.025 Uiso 1 1 calc R U . . .
C12 C 0.39630(16) 0.8507(2) 0.49967(14) 0.0226(6) Uani 1 1 d . . . . .
C13 C 0.40119(18) 0.7515(2) 0.49835(16) 0.0280(7) Uani 1 1 d . . . . .
H13 H 0.426380 0.721794 0.477632 0.034 Uiso 1 1 calc R U . . .
C14 C 0.36857(17) 0.6962(2) 0.52789(15) 0.0254(7) Uani 1 1 d . . . . .
H14 H 0.371618 0.628328 0.527211 0.030 Uiso 1 1 calc R U . . .
C15 C 0.46039(17) 0.8715(2) 0.43809(15) 0.0234(7) Uani 1 1 d . . . . .
C16 C 0.52960(18) 0.8703(3) 0.45760(16) 0.0295(7) Uani 1 1 d . . . . .
H16 H 0.554506 0.895971 0.494265 0.035 Uiso 1 1 calc R U . . .
C17 C 0.56263(18) 0.8304(3) 0.42240(17) 0.0296(7) Uani 1 1 d . . . . .
H17 H 0.610310 0.828626 0.434870 0.035 Uiso 1 1 calc R U . . .
C18 C 0.52515(19) 0.7940(2) 0.36974(17) 0.0262(7) Uani 1 1 d . . . . .
C19 C 0.45540(19) 0.7972(2) 0.34979(17) 0.0287(7) Uani 1 1 d . . . . .
H19 H 0.430303 0.772779 0.312831 0.034 Uiso 1 1 calc R U . . .
C20 C 0.42300(18) 0.8369(2) 0.38500(16) 0.0283(7) Uani 1 1 d . . . . .
H20 H 0.375344 0.839959 0.372304 0.034 Uiso 1 1 calc R U . . .
C21 C 0.56133(17) 0.6581(2) 0.33034(15) 0.0244(7) Uani 1 1 d . . . . .
C22 C 0.58772(16) 0.6227(2) 0.28987(14) 0.0226(6) Uani 1 1 d . . . . .
H22 H 0.602012 0.665735 0.266512 0.027 Uiso 1 1 calc R U . . .
C23 C 0.59318(15) 0.5248(2) 0.28362(13) 0.0192(6) Uani 1 1 d . . . . .
H23 H 0.611099 0.500418 0.255929 0.023 Uiso 1 1 calc R U . . .
C24 C 0.57220(14) 0.4619(2) 0.31822(13) 0.0181(6) Uani 1 1 d . . . . .
C25 C 0.54587(16) 0.4978(2) 0.35866(14) 0.0228(6) Uani 1 1 d . . . . .
H25 H 0.531756 0.454778 0.382121 0.027 Uiso 1 1 calc R U . . .
C26 C 0.54001(18) 0.5960(2) 0.36506(15) 0.0258(7) Uani 1 1 d . . . . .
H26 H 0.521829 0.620430 0.392554 0.031 Uiso 1 1 calc R U . . .
C27 C 0.53899(16) 0.3030(2) 0.31984(14) 0.0201(6) Uani 1 1 d . . . . .
H27 H 0.499839 0.326125 0.326158 0.024 Uiso 1 1 calc R U . . .
C28 C 0.55076(16) 0.1995(2) 0.31896(13) 0.0197(6) Uani 1 1 d . . . . .
C29 C 0.50588(16) 0.1341(2) 0.32791(14) 0.0242(7) Uani 1 1 d . . . . .
H29 H 0.466291 0.155352 0.334206 0.029 Uiso 1 1 calc R U . . .
C30 C 0.51993(18) 0.0369(2) 0.32750(15) 0.0279(7) Uani 1 1 d . . . . .
H30 H 0.490079 -0.009452 0.333423 0.033 Uiso 1 1 calc R U . . .
C31 C 0.57803(18) 0.0091(2) 0.31831(15) 0.0274(7) Uani 1 1 d . . . . .
H31 H 0.588646 -0.056926 0.317616 0.033 Uiso 1 1 calc R U . . .
C32 C 0.62079(17) 0.0786(2) 0.31011(13) 0.0232(6) Uani 1 1 d . . . . .
H32 H 0.660678 0.058666 0.303818 0.028 Uiso 1 1 calc R U . . .
C33 C 0.2204(3) 0.3209(4) 0.3421(3) 0.0577(13) Uani 1 1 d . . . . .
HC H 0.203860 0.318781 0.299881 0.086 Uiso 1 1 d R U . . .
HD H 0.261380 0.282341 0.356921 0.086 Uiso 1 1 d R U . . .
HE H 0.186040 0.295111 0.356471 0.086 Uiso 1 1 d R U . . .
C34 C 0.3070(4) 0.3711(6) 0.5033(3) 0.0823(16) Uani 1 1 d . U . . .
HF H 0.310534 0.312816 0.482342 0.123 Uiso 1 1 calc R U . . .
HG H 0.310712 0.354427 0.542785 0.123 Uiso 1 1 calc R U . . .
HH H 0.343325 0.415260 0.504026 0.123 Uiso 1 1 calc R U . . .
C35 C 0.4308(5) 0.5070(8) 0.4939(4) 0.0118(15) Uani 0.25 1 d . U P A -1
HI H 0.402357 0.514395 0.453480 0.018 Uiso 0.25 1 calc R U P A -1
HJ H 0.422205 0.560025 0.516510 0.018 Uiso 0.25 1 calc R U P A -1
HK H 0.420349 0.446131 0.508716 0.018 Uiso 0.25 1 calc R U P A -1

loop_
_atom_site_aniso_label
_atom_site_aniso_U_11
_atom_site_aniso_U_22
_atom_site_aniso_U_33
_atom_site_aniso_U_23
_atom_site_aniso_U_13
_atom_site_aniso_U_12
Zn1 0.0197(3) 0.0148(3) 0.0222(3) 0.00048(14) 0.00932(18) 0.00137(14)
S1 0.0322(5) 0.0331(5) 0.0537(6) -0.0029(4) 0.0102(4) 0.0135(4)
S2 0.0373(5) 0.0346(5) 0.0282(5) 0.0016(3) 0.0114(4) 0.0054(4)
O1 0.0437(14) 0.0156(11) 0.0426(14) -0.0021(10) 0.0309(12) -0.0029(10)
O2 0.0533(16) 0.0113(11) 0.0578(16) 0.0046(11) 0.0433(14) 0.0029(10)
O3 0.0511(19) 0.051(2) 0.077(2) 0.0114(18) 0.0215(18) 0.0041(16)
O4 0.0695(16) 0.0704(18) 0.0664(16) -0.0053(14) 0.0237(13) 0.0109(14)
O5 0.0099(14) 0.007(3) 0.004(2) 0.0006(19) 0.0021(11) 0.0025(13)
N1 0.0273(15) 0.0231(14) 0.0361(16) -0.0016(12) 0.0108(12) 0.0040(12)
N2 0.0174(12) 0.0142(12) 0.0245(15) -0.0004(9) 0.0096(11) -0.0016(9)
N3 0.0191(12) 0.0166(12) 0.0231(12) 0.0034(10) 0.0082(10) 0.0013(9)
N4 0.0199(12) 0.0191(13) 0.0198(12) 0.0037(10) 0.0062(10) 0.0020(10)
N5 0.0199(12) 0.0136(12) 0.0195(11) 0.0007(9) 0.0071(9) 0.0021(9)
N6 0.0233(12) 0.0150(12) 0.0195(12) 0.0014(9) 0.0070(10) 0.0017(10)
C1 0.0255(15) 0.0187(15) 0.0295(16) -0.0036(12) 0.0119(13) -0.0031(13)
C2 0.0251(16) 0.0173(15) 0.046(2) -0.0012(14) 0.0218(16) 0.0001(12)
C3 0.0314(17) 0.0250(16) 0.0252(15) 0.0032(13) 0.0133(13) 0.0003(13)
C4 0.042(2) 0.0314(19) 0.0332(18) 0.0074(15) 0.0175(16) -0.0085(16)
C5 0.046(2) 0.0247(18) 0.0376(19) 0.0006(15) 0.0140(17) -0.0137(16)
C6 0.0404(19) 0.0235(17) 0.0259(16) -0.0005(13) 0.0106(14) -0.0066(14)
C7 0.0236(15) 0.0190(15) 0.0231(14) 0.0032(12) 0.0079(12) 0.0015(12)
C8 0.0229(14) 0.0211(15) 0.0203(14) 0.0013(12) 0.0073(11) 0.0002(12)
C9 0.0212(14) 0.0195(15) 0.0199(14) 0.0032(12) 0.0057(11) -0.0008(12)
C10 0.0249(15) 0.0199(15) 0.0181(13) 0.0007(11) 0.0071(11) 0.0016(12)
C11 0.0260(15) 0.0148(14) 0.0227(14) 0.0019(11) 0.0094(12) 0.0004(11)
C12 0.0264(15) 0.0177(15) 0.0264(15) 0.0023(12) 0.0122(12) -0.0019(12)
C13 0.0336(17) 0.0183(16) 0.0409(18) 0.0015(14) 0.0238(15) 0.0031(13)
C14 0.0287(17) 0.0162(15) 0.0357(18) 0.0052(13) 0.0167(14) 0.0025(12)
C15 0.0326(16) 0.0112(13) 0.0346(17) 0.0004(12) 0.0221(14) -0.0015(12)
C16 0.0324(17) 0.0258(17) 0.0318(17) 0.0002(14) 0.0130(14) -0.0026(14)
C17 0.0254(16) 0.0233(17) 0.044(2) 0.0063(14) 0.0172(15) 0.0021(13)
C18 0.0378(19) 0.0088(13) 0.043(2) 0.0037(12) 0.0285(16) 0.0032(12)
C19 0.0355(19) 0.0165(15) 0.0373(19) -0.0072(13) 0.0163(15) -0.0029(13)
C20 0.0277(16) 0.0183(15) 0.0433(19) -0.0046(14) 0.0179(15) -0.0026(13)
C21 0.0302(16) 0.0131(15) 0.0359(17) 0.0031(12) 0.0192(14) 0.0027(12)
C22 0.0258(15) 0.0164(14) 0.0307(16) 0.0083(12) 0.0165(13) 0.0044(12)
C23 0.0204(14) 0.0177(14) 0.0220(14) 0.0030(11) 0.0105(11) 0.0040(11)
C24 0.0181(13) 0.0132(14) 0.0237(14) 0.0031(11) 0.0082(11) 0.0029(10)
C25 0.0292(16) 0.0152(15) 0.0296(16) 0.0045(12) 0.0173(13) 0.0006(12)
C26 0.0357(17) 0.0155(15) 0.0357(17) 0.0035(13) 0.0243(15) 0.0041(13)
C27 0.0201(14) 0.0164(15) 0.0250(15) 0.0014(11) 0.0091(12) 0.0027(11)
C28 0.0213(14) 0.0153(14) 0.0229(15) 0.0001(11) 0.0079(12) 0.0008(11)
C29 0.0250(15) 0.0189(15) 0.0300(16) 0.0004(12) 0.0108(13) -0.0002(12)
C30 0.0338(18) 0.0174(16) 0.0338(17) 0.0018(13) 0.0132(14) -0.0041(13)
C31 0.0373(18) 0.0145(15) 0.0300(16) 0.0004(12) 0.0110(14) 0.0011(13)
C32 0.0294(16) 0.0179(15) 0.0231(15) 0.0001(11) 0.0101(12) 0.0036(12)
C33 0.051(3) 0.048(3) 0.087(4) -0.003(3) 0.039(3) -0.009(2)
C34 0.081(2) 0.085(2) 0.080(2) -0.0024(17) 0.0259(16) 0.0176(17)
C35 0.0105(14) 0.014(2) 0.011(2) -0.0029(18) 0.0040(12) 0.0015(13)

loop_
_atom_type_symbol
_atom_type_description
_atom_type_scat_dispersion_real
_atom_type_scat_dispersion_imag
_atom_type_scat_source
C C 0.0181 0.0091 'International Tables Vol C Tables 4.2.6.8 and 6.1.1.4'
H H 0.0000 0.0000 'International Tables Vol C Tables 4.2.6.8 and 6.1.1.4'
N N 0.0311 0.0180 'International Tables Vol C Tables 4.2.6.8 and 6.1.1.4'
O O 0.0492 0.0322 'International Tables Vol C Tables 4.2.6.8 and 6.1.1.4'
S S 0.3331 0.5567 'International Tables Vol C Tables 4.2.6.8 and 6.1.1.4'
Zn Zn -1.5491 0.6778 'International Tables Vol C Tables 4.2.6.8 and 6.1.1.4'

loop_
_geom_angle_atom_site_label_1
_geom_angle_atom_site_label_2
_geom_angle_atom_site_label_3
_geom_angle
_geom_angle_site_symmetry_1
_geom_angle_site_symmetry_3
_geom_angle_publ_flag
N1 Zn1 N2 98.99(11) . . ?
N1 Zn1 N3 96.27(11) . . ?
N1 Zn1 N4 93.61(11) . . ?
N1 Zn1 N5 164.20(11) . 5_666 ?
N1 Zn1 N6 93.25(11) . 5_666 ?
N2 Zn1 N3 95.99(10) . . ?
N2 Zn1 N4 165.07(10) . . ?
N2 Zn1 N5 92.88(9) . 5_666 ?
N2 Zn1 N6 97.08(10) . 5_666 ?
N3 Zn1 N4 74.57(10) . . ?
N3 Zn1 N5 92.79(9) . 5_666 ?
N3 Zn1 N6 162.42(10) . 5_666 ?
N5 Zn1 N4 76.35(9) 5_666 . ?
N6 Zn1 N4 90.13(9) 5_666 . ?
N6 Zn1 N5 74.87(9) 5_666 5_666 ?
C12 O1 C15 117.1(2) . . ?
C21 O2 C18 117.3(2) . . ?
C33 O3 H 133.2 . . ?
C34 O4 HA 109.5 . . ?
C35 O5 HB 117.7 . . ?
C1 N1 Zn1 172.3(3) . . ?
C2 N2 Zn1 168.8(3) . . ?
C3 N3 Zn1 124.9(2) . . ?
C3 N3 C7 118.3(3) . . ?
C7 N3 Zn1 116.8(2) . . ?
C8 N4 Zn1 111.5(2) . . ?
C8 N4 C9 120.6(3) . . ?
C9 N4 Zn1 125.0(2) . . ?
C24 N5 Zn1 126.41(19) . 5_666 ?
C27 N5 Zn1 112.5(2) . 5_666 ?
C27 N5 C24 119.6(3) . . ?
C28 N6 Zn1 115.4(2) . 5_666 ?
C32 N6 Zn1 126.4(2) . 5_666 ?
C32 N6 C28 117.8(3) . . ?
N1 C1 S1 178.8(3) . . ?
N2 C2 S2 178.7(3) . . ?
N3 C3 H3 118.9 . . ?
N3 C3 C4 122.1(3) . . ?
C4 C3 H3 118.9 . . ?
C3 C4 H4 120.3 . . ?
C5 C4 C3 119.4(3) . . ?
C5 C4 H4 120.3 . . ?
C4 C5 H5 120.6 . . ?
C4 C5 C6 118.8(3) . . ?
C6 C5 H5 120.6 . . ?
C5 C6 H6 120.7 . . ?
C5 C6 C7 118.6(3) . . ?
C7 C6 H6 120.7 . . ?
N3 C7 C6 122.7(3) . . ?
N3 C7 C8 116.4(3) . . ?
C6 C7 C8 120.9(3) . . ?
N4 C8 C7 119.3(3) . . ?
N4 C8 H8 120.4 . . ?
C7 C8 H8 120.4 . . ?
C10 C9 N4 117.9(3) . . ?
C14 C9 N4 122.5(3) . . ?
C14 C9 C10 119.4(3) . . ?
C9 C10 H10 119.9 . . ?
C11 C10 C9 120.3(3) . . ?
C11 C10 H10 119.9 . . ?
C10 C11 H11 120.1 . . ?
C10 C11 C12 119.7(3) . . ?
C12 C11 H11 120.1 . . ?
O1 C12 C11 115.3(3) . . ?
O1 C12 C13 124.0(3) . . ?
C11 C12 C13 120.7(3) . . ?
C12 C13 H13 120.5 . . ?
C12 C13 C14 119.0(3) . . ?
C14 C13 H13 120.5 . . ?
C9 C14 C13 120.8(3) . . ?
C9 C14 H14 119.6 . . ?
C13 C14 H14 119.6 . . ?
C16 C15 O1 118.0(3) . . ?
C20 C15 O1 119.9(3) . . ?
C20 C15 C16 122.1(3) . . ?
C15 C16 H16 120.6 . . ?
C15 C16 C17 118.8(3) . . ?
C17 C16 H16 120.6 . . ?
C16 C17 H17 120.5 . . ?
C18 C17 C16 119.0(3) . . ?
C18 C17 H17 120.5 . . ?
C17 C18 O2 119.1(3) . . ?
C17 C18 C19 121.9(3) . . ?
C19 C18 O2 118.9(3) . . ?
C18 C19 H19 120.7 . . ?
C18 C19 C20 118.7(3) . . ?
C20 C19 H19 120.7 . . ?
C15 C20 C19 119.4(3) . . ?
C15 C20 H20 120.3 . . ?
C19 C20 H20 120.3 . . ?
O2 C21 C22 116.1(3) . . ?
O2 C21 C26 123.1(3) . . ?
C22 C21 C26 120.9(3) . . ?
C21 C22 H22 120.0 . . ?
C23 C22 C21 120.0(3) . . ?
C23 C22 H22 120.0 . . ?
C22 C23 H23 120.1 . . ?
C22 C23 C24 119.7(3) . . ?
C24 C23 H23 120.1 . . ?
C23 C24 N5 118.1(3) . . ?
C25 C24 N5 121.9(3) . . ?
C25 C24 C23 120.0(3) . . ?
C24 C25 H25 119.7 . . ?
C26 C25 C24 120.6(3) . . ?
C26 C25 H25 119.7 . . ?
C21 C26 H26 120.6 . . ?
C25 C26 C21 118.8(3) . . ?
C25 C26 H26 120.6 . . ?
N5 C27 H27 119.9 . . ?
N5 C27 C28 120.1(3) . . ?
C28 C27 H27 119.9 . . ?
N6 C28 C27 116.2(3) . . ?
N6 C28 C29 122.6(3) . . ?
C29 C28 C27 121.1(3) . . ?
C28 C29 H29 120.6 . . ?
C28 C29 C30 118.8(3) . . ?
C30 C29 H29 120.6 . . ?
C29 C30 H30 120.6 . . ?
C31 C30 C29 118.8(3) . . ?
C31 C30 H30 120.6 . . ?
C30 C31 H31 120.4 . . ?
C30 C31 C32 119.2(3) . . ?
C32 C31 H31 120.4 . . ?
N6 C32 C31 122.8(3) . . ?
N6 C32 H32 118.6 . . ?
C31 C32 H32 118.6 . . ?
O3 C33 HC 109.5 . . ?
O3 C33 HD 109.5 . . ?
O3 C33 HE 109.5 . . ?
HC C33 HD 109.5 . . ?
HC C33 HE 109.5 . . ?
HD C33 HE 109.5 . . ?
O4 C34 HF 109.5 . . ?
O4 C34 HG 109.5 . . ?
O4 C34 HH 109.5 . . ?
HF C34 HG 109.5 . . ?
HF C34 HH 109.5 . . ?
HG C34 HH 109.5 . . ?
O5 C35 HI 109.5 . . ?
O5 C35 HJ 109.5 . . ?
O5 C35 HK 109.5 . . ?
HI C35 HJ 109.5 . . ?
HI C35 HK 109.5 . . ?
HJ C35 HK 109.5 . . ?

loop_
_geom_bond_atom_site_label_1
_geom_bond_atom_site_label_2
_geom_bond_distance
_geom_bond_site_symmetry_2
_geom_bond_publ_flag
Zn1 N1 2.050(3) . ?
Zn1 N2 2.124(3) . ?
Zn1 N3 2.144(3) . ?
Zn1 N4 2.315(3) . ?
Zn1 N5 2.282(2) 5_666 ?
Zn1 N6 2.168(3) 5_666 ?
S1 C1 1.636(3) . ?
S2 C2 1.647(4) . ?
O1 C12 1.382(4) . ?
O1 C15 1.401(4) . ?
O2 C18 1.401(4) . ?
O2 C21 1.380(4) . ?
O3 H 0.8400 . ?
O3 C33 1.394(6) . ?
O4 HA 0.8400 . ?
O4 C34 1.419(8) . ?
O5 HB 0.8402 . ?
O5 C35 1.43(2) . ?
N1 C1 1.148(5) . ?
N2 C2 1.088(5) . ?
N3 C3 1.340(4) . ?
N3 C7 1.343(4) . ?
N4 C8 1.272(4) . ?
N4 C9 1.420(4) . ?
N5 C24 1.425(4) . ?
N5 C27 1.271(4) . ?
N6 C28 1.354(4) . ?
N6 C32 1.338(4) . ?
C3 H3 0.9500 . ?
C3 C4 1.392(5) . ?
C4 H4 0.9500 . ?
C4 C5 1.378(6) . ?
C5 H5 0.9500 . ?
C5 C6 1.387(5) . ?
C6 H6 0.9500 . ?
C6 C7 1.390(5) . ?
C7 C8 1.478(4) . ?
C8 H8 0.9500 . ?
C9 C10 1.399(5) . ?
C9 C14 1.384(5) . ?
C10 H10 0.9500 . ?
C10 C11 1.384(4) . ?
C11 H11 0.9500 . ?
C11 C12 1.390(4) . ?
C12 C13 1.390(5) . ?
C13 H13 0.9500 . ?
C13 C14 1.395(5) . ?
C14 H14 0.9500 . ?
C15 C16 1.378(5) . ?
C15 C20 1.369(5) . ?
C16 H16 0.9500 . ?
C16 C17 1.402(5) . ?
C17 H17 0.9500 . ?
C17 C18 1.370(6) . ?
C18 C19 1.389(5) . ?
C19 H19 0.9500 . ?
C19 C20 1.392(5) . ?
C20 H20 0.9500 . ?
C21 C22 1.390(4) . ?
C21 C26 1.397(4) . ?
C22 H22 0.9500 . ?
C22 C23 1.385(4) . ?
C23 H23 0.9500 . ?
C23 C24 1.398(4) . ?
C24 C25 1.392(4) . ?
C25 H25 0.9500 . ?
C25 C26 1.390(4) . ?
C26 H26 0.9500 . ?
C27 H27 0.9500 . ?
C27 C28 1.467(4) . ?
C28 C29 1.388(5) . ?
C29 H29 0.9500 . ?
C29 C30 1.389(5) . ?
C30 H30 0.9500 . ?
C30 C31 1.380(5) . ?
C31 H31 0.9500 . ?
C31 C32 1.387(5) . ?
C32 H32 0.9500 . ?
C33 HC 0.9800 . ?
C33 HD 0.9800 . ?
C33 HE 0.9800 . ?
C34 HF 0.9800 . ?
C34 HG 0.9800 . ?
C34 HH 0.9800 . ?
C35 HI 0.9800 . ?
C35 HJ 0.9800 . ?
C35 HK 0.9800 . ?

loop_
_geom_torsion_atom_site_label_1
_geom_torsion_atom_site_label_2
_geom_torsion_atom_site_label_3
_geom_torsion_atom_site_label_4
_geom_torsion
_geom_torsion_site_symmetry_1
_geom_torsion_site_symmetry_2
_geom_torsion_site_symmetry_3
_geom_torsion_site_symmetry_4
_geom_torsion_publ_flag
Zn1 N3 C3 C4 -179.5(3) . . . . ?
Zn1 N3 C7 C6 179.7(3) . . . . ?
Zn1 N3 C7 C8 -1.2(4) . . . . ?
Zn1 N4 C8 C7 13.8(4) . . . . ?
Zn1 N4 C9 C10 -52.8(3) . . . . ?
Zn1 N4 C9 C14 122.9(3) . . . . ?
Zn1 N5 C24 C23 47.7(4) 5_666 . . . ?
Zn1 N5 C24 C25 -129.9(3) 5_666 . . . ?
Zn1 N5 C27 C28 -7.7(4) 5_666 . . . ?
Zn1 N6 C28 C27 6.6(3) 5_666 . . . ?
Zn1 N6 C28 C29 -171.5(2) 5_666 . . . ?
Zn1 N6 C32 C31 171.1(2) 5_666 . . . ?
O1 C12 C13 C14 177.8(3) . . . . ?
O1 C15 C16 C17 -179.4(3) . . . . ?
O1 C15 C20 C19 179.4(3) . . . . ?
O2 C18 C19 C20 -178.3(3) . . . . ?
O2 C21 C22 C23 179.7(3) . . . . ?
O2 C21 C26 C25 -179.5(3) . . . . ?
N3 C3 C4 C5 -0.6(6) . . . . ?
N3 C7 C8 N4 -9.4(4) . . . . ?
N4 C9 C10 C11 174.4(3) . . . . ?
N4 C9 C14 C13 -174.3(3) . . . . ?
N5 C24 C25 C26 177.7(3) . . . . ?
N5 C27 C28 N6 1.1(5) . . . . ?
N5 C27 C28 C29 179.2(3) . . . . ?
N6 C28 C29 C30 -1.0(5) . . . . ?
C3 N3 C7 C6 0.9(5) . . . . ?
C3 N3 C7 C8 -179.9(3) . . . . ?
C3 C4 C5 C6 2.0(6) . . . . ?
C4 C5 C6 C7 -1.9(6) . . . . ?
C5 C6 C7 N3 0.5(5) . . . . ?
C5 C6 C7 C8 -178.6(3) . . . . ?
C6 C7 C8 N4 169.8(3) . . . . ?
C7 N3 C3 C4 -0.9(5) . . . . ?
C8 N4 C9 C10 147.9(3) . . . . ?
C8 N4 C9 C14 -36.4(4) . . . . ?
C9 N4 C8 C7 175.7(3) . . . . ?
C9 C10 C11 C12 0.3(5) . . . . ?
C10 C9 C14 C13 1.3(5) . . . . ?
C10 C11 C12 O1 -178.0(3) . . . . ?
C10 C11 C12 C13 1.0(5) . . . . ?
C11 C12 C13 C14 -1.1(5) . . . . ?
C12 O1 C15 C16 -108.2(3) . . . . ?
C12 O1 C15 C20 73.7(4) . . . . ?
C12 C13 C14 C9 0.0(5) . . . . ?
C14 C9 C10 C11 -1.5(4) . . . . ?
C15 O1 C12 C11 -172.8(3) . . . . ?
C15 O1 C12 C13 8.2(5) . . . . ?
C15 C16 C17 C18 0.1(5) . . . . ?
C16 C15 C20 C19 1.4(5) . . . . ?
C16 C17 C18 O2 178.3(3) . . . . ?
C16 C17 C18 C19 1.3(5) . . . . ?
C17 C18 C19 C20 -1.3(5) . . . . ?
C18 O2 C21 C22 173.3(3) . . . . ?
C18 O2 C21 C26 -7.0(5) . . . . ?
C18 C19 C20 C15 -0.1(5) . . . . ?
C20 C15 C16 C17 -1.4(5) . . . . ?
C21 O2 C18 C17 103.4(4) . . . . ?
C21 O2 C18 C19 -79.5(4) . . . . ?
C21 C22 C23 C24 -0.1(5) . . . . ?
C22 C21 C26 C25 0.3(5) . . . . ?
C22 C23 C24 N5 -177.5(3) . . . . ?
C22 C23 C24 C25 0.1(5) . . . . ?
C23 C24 C25 C26 0.1(5) . . . . ?
C24 N5 C27 C28 -174.4(3) . . . . ?
C24 C25 C26 C21 -0.3(5) . . . . ?
C26 C21 C22 C23 0.0(5) . . . . ?
C27 N5 C24 C23 -147.5(3) . . . . ?
C27 N5 C24 C25 34.9(4) . . . . ?
C27 C28 C29 C30 -179.1(3) . . . . ?
C28 N6 C32 C31 -0.8(5) . . . . ?
C28 C29 C30 C31 0.1(5) . . . . ?
C29 C30 C31 C32 0.4(5) . . . . ?
C30 C31 C32 N6 0.0(5) . . . . ?
C32 N6 C28 C27 179.5(3) . . . . ?
C32 N6 C28 C29 1.3(5) . . . . ?
